data_7110136
loop_
_publ_author_name
'Takashi Kurogi'
'Yutaka Ishida'
'Hiroyuki Kawaguchi'

_publ_section_title
;
 Synthesis of titanium and zirconium complexes supported by a
 p-terphenoxide ligand and their reactions with N2, CO2 and CS2
;
_journal_name_full Chem.Commun.
_journal_page_first 11755
_journal_paper_doi 10.1039/c3cc47284a
_journal_volume 49
_journal_year 2013
_chemical_formula_moiety 'C73 H85 O10 Zr2, 2.5(C4 H8 O)'
_chemical_formula_sum 'C83 H105 O12.5 Zr2'
_chemical_formula_weight 1485.10
_chemical_name_systematic
;
 ?
;
_space_group_IT_number 14
_symmetry_cell_setting monoclinic
_symmetry_space_group_name_Hall '-P 2ybc'
_symmetry_space_group_name_H-M 'P 1 21/c 1'
_atom_sites_solution_hydrogens geom
_audit_creation_method SHELXL-2013
_cell_angle_alpha 90
_cell_angle_beta 95.8792(19)
_cell_angle_gamma 90
_cell_formula_units_Z 4
_cell_length_a 17.785(2)
_cell_length_b 14.4383(19)
_cell_length_c 29.830(4)
_cell_measurement_reflns_used 11744
_cell_measurement_temperature 123(2)
_cell_measurement_theta_max 27.4855
_cell_measurement_theta_min 3.0477
_cell_volume 7619.6(17)
_computing_cell_refinement 'CrystalClear (Rigaku Inc., 2008)'
_computing_data_collection 'CrystalClear (Rigaku Inc., 2008)'
_computing_data_reduction 'CrystalClear (Rigaku Inc., 2008)'
_computing_structure_refinement 'SHELXL-2013 (Sheldrick, 2013)'
_computing_structure_solution 'SHELXS-97 (Sheldrick, 1990)'
_diffrn_ambient_temperature 123(2)
_diffrn_detector_area_resol_mean 28.5714
_diffrn_measured_fraction_theta_full 0.998
_diffrn_measured_fraction_theta_max 0.997
_diffrn_measurement_device_type 'Saturn CCD (4x4 bin mode)'
_diffrn_measurement_method dtprofit.ref
_diffrn_radiation_detector CCD
_diffrn_radiation_monochromator graphite
_diffrn_radiation_source 'fine-focus sealed tube'
_diffrn_radiation_type MoK\a
_diffrn_radiation_wavelength 0.71075
_diffrn_reflns_av_R_equivalents 0.0992
_diffrn_reflns_av_unetI/netI 0.0946
_diffrn_reflns_Laue_measured_fraction_full 0.998
_diffrn_reflns_Laue_measured_fraction_max 0.997
_diffrn_reflns_limit_h_max 23
_diffrn_reflns_limit_h_min -22
_diffrn_reflns_limit_k_max 18
_diffrn_reflns_limit_k_min -18
_diffrn_reflns_limit_l_max 38
_diffrn_reflns_limit_l_min -38
_diffrn_reflns_number 92813
_diffrn_reflns_point_group_measured_fraction_full 0.998
_diffrn_reflns_point_group_measured_fraction_max 0.997
_diffrn_reflns_theta_full 25.242
_diffrn_reflns_theta_max 27.513
_diffrn_reflns_theta_min 3.048
_exptl_absorpt_coefficient_mu 0.334
_exptl_absorpt_correction_T_max 0.9900
_exptl_absorpt_correction_T_min 0.9705
_exptl_absorpt_correction_type multi-scan
_exptl_absorpt_process_details 'Jacobson, R. (1998) Private communication'
_exptl_crystal_colour Yellow
_exptl_crystal_density_diffrn 1.295
_exptl_crystal_density_method 'not measured'
_exptl_crystal_description Platelet
_exptl_crystal_F_000 3132
_exptl_crystal_size_max 0.090
_exptl_crystal_size_mid 0.090
_exptl_crystal_size_min 0.030
_platon_squeeze_details
;
;
_refine_diff_density_max 1.579
_refine_diff_density_min -0.869
_refine_diff_density_rms 0.114
_refine_ls_extinction_method none
_refine_ls_goodness_of_fit_ref 0.983
_refine_ls_hydrogen_treatment constr
_refine_ls_matrix_type full
_refine_ls_number_parameters 819
_refine_ls_number_reflns 17461
_refine_ls_number_restraints 0
_refine_ls_restrained_S_all 0.983
_refine_ls_R_factor_all 0.1332
_refine_ls_R_factor_gt 0.0934
_refine_ls_shift/su_max 0.001
_refine_ls_shift/su_mean 0.000
_refine_ls_structure_factor_coef Fsqd
_refine_ls_weighting_details 'w=1/[\s^2^(Fo^2^)+(0.1460P)^2^+16.7935P] where P=(Fo^2^+2Fc^2^)/3'
_refine_ls_weighting_scheme calc
_refine_ls_wR_factor_gt 0.2322
_refine_ls_wR_factor_ref 0.2712
_reflns_Friedel_coverage 0.000
_reflns_number_gt 11882
_reflns_number_total 17461
_reflns_threshold_expression 'I > 2\s(I)'
_cod_data_source_file c3cc47284a.txt
_cod_data_source_block (C6H4)2(CO2)(ArO)4Zr2(thf)4]2.5(thf)
_cod_original_cell_volume 7619.7(17)
_cod_original_sg_symbol_H-M P21/c
_cod_original_formula_sum 'C83 H105 O12.50 Zr2'
_cod_database_code 7110136
_shelx_space_group_comment
;
The symmetry employed for this shelxl refinement is uniquely defined
by the following loop, which should always be used as a source of
symmetry information in preference to the above space-group names.
They are only intended as comments.
;
_shelx_estimated_absorpt_t_min 0.971
_shelx_estimated_absorpt_t_max 0.990

loop_
_space_group_symop_operation_xyz
'x, y, z'
'-x, y+1/2, -z+1/2'
'-x, -y, -z'
'x, -y-1/2, z-1/2'

loop_
_atom_site_label
_atom_site_type_symbol
_atom_site_fract_x
_atom_site_fract_y
_atom_site_fract_z
_atom_site_U_iso_or_equiv
_atom_site_adp_type
_atom_site_occupancy
_atom_site_site_symmetry_order
_atom_site_calc_flag
_atom_site_refinement_flags_posn
_atom_site_refinement_flags_adp
_atom_site_refinement_flags_occupancy
_atom_site_disorder_assembly
_atom_site_disorder_group
Zr1 Zr 0.10325(3) 0.46092(4) 0.20936(2) 0.02917(15) Uani 1 1 d . . . . .
O1 O 0.1869(2) 0.4840(3) 0.26238(13) 0.0322(8) Uani 1 1 d . . . . .
O2 O 0.0093(2) 0.4885(3) 0.16194(13) 0.0368(9) Uani 1 1 d . . . . .
C1 C 0.1497(3) 0.3065(4) 0.25194(18) 0.0313(11) Uani 1 1 d . . . . .
C2 C 0.1812(3) 0.2849(4) 0.21357(18) 0.0321(11) Uani 1 1 d . . . . .
H1 H 0.2335 0.2701 0.2167 0.039 Uiso 1 1 calc R U . . .
C3 C 0.1409(3) 0.2820(4) 0.16641(18) 0.0306(11) Uani 1 1 d . . . . .
H2 H 0.1443 0.2191 0.1527 0.037 Uiso 1 1 calc R U . . .
C4 C 0.0590(3) 0.3104(4) 0.16908(18) 0.0303(11) Uani 1 1 d . . . . .
C5 C 0.0272(3) 0.3152(4) 0.20929(19) 0.0340(12) Uani 1 1 d . . . . .
H3 H -0.0263 0.3116 0.2084 0.041 Uiso 1 1 calc R U . . .
C6 C 0.0699(3) 0.3252(4) 0.25215(18) 0.0316(11) Uani 1 1 d . . . . .
H4 H 0.0479 0.3428 0.2786 0.038 Uiso 1 1 calc R U . . .
C7 C 0.2204(3) 0.4277(4) 0.29477(18) 0.0321(12) Uani 1 1 d . . . . .
C8 C 0.2729(3) 0.4605(4) 0.32987(19) 0.0366(13) Uani 1 1 d . . . . .
C9 C 0.3010(3) 0.3958(5) 0.3622(2) 0.0405(14) Uani 1 1 d . . . . .
H5 H 0.3358 0.4170 0.3863 0.049 Uiso 1 1 calc R U . . .
C10 C 0.2814(3) 0.3023(4) 0.36145(19) 0.0375(13) Uani 1 1 d . . . . .
C11 C 0.2307(3) 0.2719(4) 0.3253(2) 0.0378(13) Uani 1 1 d . . . . .
H6 H 0.2166 0.2084 0.3234 0.045 Uiso 1 1 calc R U . . .
C12 C 0.2014(3) 0.3324(4) 0.29284(18) 0.0316(11) Uani 1 1 d . . . . .
C13 C -0.0095(3) 0.4340(4) 0.12555(19) 0.0323(12) Uani 1 1 d . . . . .
C14 C 0.0104(3) 0.3396(4) 0.12781(18) 0.0322(12) Uani 1 1 d . . . . .
C15 C -0.0126(3) 0.2795(4) 0.09260(19) 0.0348(12) Uani 1 1 d . . . . .
H7 H -0.0011 0.2154 0.0957 0.042 Uiso 1 1 calc R U . . .
C16 C -0.0518(3) 0.3109(5) 0.0534(2) 0.0416(14) Uani 1 1 d . . . . .
C17 C -0.0664(3) 0.4059(5) 0.0500(2) 0.0407(14) Uani 1 1 d . . . . .
H8 H -0.0917 0.4284 0.0226 0.049 Uiso 1 1 calc R U . . .
C18 C -0.0461(3) 0.4703(4) 0.0846(2) 0.0363(13) Uani 1 1 d . . . . .
C19 C 0.3024(4) 0.5606(5) 0.3305(2) 0.0448(15) Uani 1 1 d . . . . .
C20 C 0.3465(4) 0.5751(5) 0.2890(2) 0.0497(16) Uani 1 1 d . . . . .
H9 H 0.3920 0.5365 0.2919 0.075 Uiso 1 1 calc R U . . .
H10 H 0.3609 0.6404 0.2871 0.075 Uiso 1 1 calc R U . . .
H11 H 0.3144 0.5576 0.2616 0.075 Uiso 1 1 calc R U . . .
C21 C 0.2362(4) 0.6305(5) 0.3289(3) 0.0575(19) Uani 1 1 d . . . . .
H12 H 0.2018 0.6199 0.3015 0.086 Uiso 1 1 calc R U . . .
H13 H 0.2562 0.6937 0.3286 0.086 Uiso 1 1 calc R U . . .
H14 H 0.2088 0.6221 0.3554 0.086 Uiso 1 1 calc R U . . .
C22 C 0.3555(5) 0.5825(6) 0.3723(3) 0.063(2) Uani 1 1 d . . . . .
H15 H 0.3284 0.5760 0.3991 0.095 Uiso 1 1 calc R U . . .
H16 H 0.3741 0.6461 0.3704 0.095 Uiso 1 1 calc R U . . .
H17 H 0.3983 0.5394 0.3743 0.095 Uiso 1 1 calc R U . . .
C23 C 0.3095(4) 0.2379(5) 0.3989(2) 0.0509(16) Uani 1 1 d . . . . .
H18 H 0.3458 0.2706 0.4203 0.076 Uiso 1 1 calc R U . . .
H19 H 0.3343 0.1846 0.3864 0.076 Uiso 1 1 calc R U . . .
H20 H 0.2668 0.2165 0.4145 0.076 Uiso 1 1 calc R U . . .
C24 C -0.0587(4) 0.5745(4) 0.0779(2) 0.0428(14) Uani 1 1 d . . . . .
C25 C 0.0195(4) 0.6223(5) 0.0840(2) 0.0478(15) Uani 1 1 d . . . . .
H21 H 0.0444 0.6086 0.1141 0.072 Uiso 1 1 calc R U . . .
H22 H 0.0130 0.6894 0.0805 0.072 Uiso 1 1 calc R U . . .
H23 H 0.0507 0.5992 0.0611 0.072 Uiso 1 1 calc R U . . .
C26 C -0.1082(4) 0.6140(5) 0.1122(2) 0.0532(17) Uani 1 1 d . . . . .
H24 H -0.1584 0.5854 0.1079 0.080 Uiso 1 1 calc R U . . .
H25 H -0.1130 0.6811 0.1081 0.080 Uiso 1 1 calc R U . . .
H26 H -0.0849 0.6007 0.1428 0.080 Uiso 1 1 calc R U . . .
C27 C -0.0946(4) 0.5984(5) 0.0307(2) 0.0546(18) Uani 1 1 d . . . . .
H27 H -0.0629 0.5745 0.0083 0.082 Uiso 1 1 calc R U . . .
H28 H -0.0991 0.6658 0.0276 0.082 Uiso 1 1 calc R U . . .
H29 H -0.1449 0.5703 0.0258 0.082 Uiso 1 1 calc R U . . .
C28 C -0.0730(4) 0.2475(5) 0.0145(2) 0.0536(17) Uani 1 1 d . . . . .
H30 H -0.0272 0.2271 0.0017 0.080 Uiso 1 1 calc R U . . .
H31 H -0.1060 0.2804 -0.0085 0.080 Uiso 1 1 calc R U . . .
H32 H -0.0996 0.1935 0.0249 0.080 Uiso 1 1 calc R U . . .
Zr2 Zr 0.33917(3) 0.35410(3) 0.10511(2) 0.02741(15) Uani 1 1 d . . . . .
O3 O 0.3791(2) 0.4903(3) 0.11230(13) 0.0331(8) Uani 1 1 d . . . . .
O4 O 0.3464(2) 0.2077(2) 0.10790(13) 0.0323(8) Uani 1 1 d . . . . .
C29 C 0.2615(3) 0.4707(4) 0.05012(19) 0.0326(12) Uani 1 1 d . . . . .
C30 C 0.2028(3) 0.4541(4) 0.07526(18) 0.0302(11) Uani 1 1 d . . . . .
H33 H 0.1794 0.5067 0.0869 0.036 Uiso 1 1 calc R U . . .
C31 C 0.1715(3) 0.3608(3) 0.08638(17) 0.0275(11) Uani 1 1 d . . . . .
H34 H 0.1167 0.3553 0.0752 0.033 Uiso 1 1 calc R U . . .
C32 C 0.2187(3) 0.2877(4) 0.06519(18) 0.0305(11) Uani 1 1 d . . . . .
C33 C 0.2669(3) 0.3079(4) 0.03227(19) 0.0338(12) Uani 1 1 d . . . . .
H35 H 0.2804 0.2597 0.0129 0.041 Uiso 1 1 calc R U . . .
C34 C 0.2959(3) 0.3968(4) 0.02689(18) 0.0337(12) Uani 1 1 d . . . . .
H36 H 0.3361 0.4080 0.0089 0.040 Uiso 1 1 calc R U . . .
C35 C 0.3589(3) 0.5687(4) 0.0900(2) 0.0325(12) Uani 1 1 d . . . . .
C36 C 0.3952(3) 0.6545(4) 0.0996(2) 0.0364(13) Uani 1 1 d . . . . .
C37 C 0.3682(4) 0.7296(4) 0.0752(2) 0.0459(16) Uani 1 1 d . . . . .
H37 H 0.3914 0.7878 0.0822 0.055 Uiso 1 1 calc R U . . .
C38 C 0.3088(3) 0.7270(4) 0.0407(3) 0.0474(16) Uani 1 1 d . . . . .
C39 C 0.2752(4) 0.6422(4) 0.0306(2) 0.0461(15) Uani 1 1 d . . . . .
H38 H 0.2352 0.6377 0.0070 0.055 Uiso 1 1 calc R U . . .
C40 C 0.2996(3) 0.5639(4) 0.0546(2) 0.0353(12) Uani 1 1 d . . . . .
C41 C 0.2840(3) 0.1541(3) 0.10377(19) 0.0303(11) Uani 1 1 d . . . . .
C42 C 0.2171(3) 0.1887(4) 0.07940(18) 0.0310(11) Uani 1 1 d . . . . .
C43 C 0.1549(3) 0.1315(4) 0.06980(18) 0.0343(12) Uani 1 1 d . . . . .
H39 H 0.1106 0.1559 0.0535 0.041 Uiso 1 1 calc R U . . .
C44 C 0.1556(4) 0.0388(4) 0.0835(2) 0.0389(13) Uani 1 1 d . . . . .
C45 C 0.2186(3) 0.0092(4) 0.1117(2) 0.0378(13) Uani 1 1 d . . . . .
H40 H 0.2181 -0.0519 0.1235 0.045 Uiso 1 1 calc R U . . .
C46 C 0.2823(3) 0.0641(4) 0.12340(19) 0.0343(12) Uani 1 1 d . . . . .
C47 C 0.4583(4) 0.6625(4) 0.1390(2) 0.0459(15) Uani 1 1 d . . . . .
C48 C 0.4225(4) 0.6443(5) 0.1839(2) 0.0565(18) Uani 1 1 d . . . . .
H41 H 0.3956 0.5850 0.1819 0.085 Uiso 1 1 calc R U . . .
H42 H 0.3870 0.6943 0.1889 0.085 Uiso 1 1 calc R U . . .
H43 H 0.4625 0.6423 0.2090 0.085 Uiso 1 1 calc R U . . .
C49 C 0.4939(4) 0.7595(5) 0.1427(3) 0.0567(19) Uani 1 1 d . . . . .
H44 H 0.5335 0.7609 0.1681 0.085 Uiso 1 1 calc R U . . .
H45 H 0.4550 0.8053 0.1476 0.085 Uiso 1 1 calc R U . . .
H46 H 0.5161 0.7741 0.1148 0.085 Uiso 1 1 calc R U . . .
C50 C 0.5214(4) 0.5932(4) 0.1354(2) 0.0482(16) Uani 1 1 d . . . . .
H47 H 0.5407 0.5992 0.1059 0.072 Uiso 1 1 calc R U . . .
H48 H 0.5020 0.5303 0.1388 0.072 Uiso 1 1 calc R U . . .
H49 H 0.5624 0.6052 0.1593 0.072 Uiso 1 1 calc R U . . .
C51 C 0.2829(4) 0.8139(5) 0.0155(3) 0.075(3) Uani 1 1 d . . . . .
H50 H 0.2390 0.8396 0.0285 0.113 Uiso 1 1 calc R U . . .
H51 H 0.2691 0.7990 -0.0163 0.113 Uiso 1 1 calc R U . . .
H52 H 0.3240 0.8595 0.0180 0.113 Uiso 1 1 calc R U . . .
C52 C 0.3471(4) 0.0327(4) 0.1577(2) 0.0425(14) Uani 1 1 d . . . . .
C53 C 0.3559(4) 0.1020(5) 0.1968(2) 0.0513(17) Uani 1 1 d . . . . .
H53 H 0.3605 0.1648 0.1849 0.077 Uiso 1 1 calc R U . . .
H54 H 0.4013 0.0869 0.2169 0.077 Uiso 1 1 calc R U . . .
H55 H 0.3114 0.0988 0.2136 0.077 Uiso 1 1 calc R U . . .
C54 C 0.4213(4) 0.0245(5) 0.1362(3) 0.0579(19) Uani 1 1 d . . . . .
H56 H 0.4153 -0.0207 0.1116 0.087 Uiso 1 1 calc R U . . .
H57 H 0.4615 0.0041 0.1590 0.087 Uiso 1 1 calc R U . . .
H58 H 0.4345 0.0850 0.1243 0.087 Uiso 1 1 calc R U . . .
C55 C 0.3317(4) -0.0625(5) 0.1780(3) 0.0561(19) Uani 1 1 d . . . . .
H59 H 0.2833 -0.0608 0.1910 0.084 Uiso 1 1 calc R U . . .
H60 H 0.3723 -0.0777 0.2015 0.084 Uiso 1 1 calc R U . . .
H61 H 0.3295 -0.1097 0.1543 0.084 Uiso 1 1 calc R U . . .
C56 C 0.0919(4) -0.0270(4) 0.0690(2) 0.0506(17) Uani 1 1 d . . . . .
H62 H 0.0434 0.0035 0.0720 0.076 Uiso 1 1 calc R U . . .
H63 H 0.0964 -0.0824 0.0880 0.076 Uiso 1 1 calc R U . . .
H64 H 0.0944 -0.0447 0.0374 0.076 Uiso 1 1 calc R U . . .
C57 C 0.1844(3) 0.3572(4) 0.13970(17) 0.0274(11) Uani 1 1 d . . . . .
O5 O 0.1632(2) 0.4420(2) 0.15800(12) 0.0282(8) Uani 1 1 d . . . . .
O6 O 0.2630(2) 0.3463(3) 0.14915(12) 0.0297(8) Uani 1 1 d . . . . .
O7 O 0.1336(2) 0.6133(3) 0.19713(14) 0.0368(9) Uani 1 1 d . . . . .
C58 C 0.2057(4) 0.6400(5) 0.1826(3) 0.0532(18) Uani 1 1 d . . . . .
H65 H 0.2280 0.5881 0.1668 0.064 Uiso 1 1 calc R U . . .
H66 H 0.2414 0.6580 0.2088 0.064 Uiso 1 1 calc R U . . .
C59 C 0.1906(6) 0.7181(6) 0.1524(4) 0.092(3) Uani 1 1 d . . . . .
H67 H 0.1725 0.6973 0.1215 0.111 Uiso 1 1 calc R U . . .
H68 H 0.2361 0.7572 0.1512 0.111 Uiso 1 1 calc R U . . .
C60 C 0.1272(5) 0.7711(5) 0.1746(4) 0.075(3) Uani 1 1 d . . . . .
H69 H 0.1491 0.8195 0.1956 0.090 Uiso 1 1 calc R U . . .
H70 H 0.0909 0.8004 0.1514 0.090 Uiso 1 1 calc R U . . .
C61 C 0.0889(4) 0.6955(4) 0.1999(3) 0.0526(17) Uani 1 1 d . . . . .
H71 H 0.0868 0.7135 0.2318 0.063 Uiso 1 1 calc R U . . .
H72 H 0.0367 0.6848 0.1859 0.063 Uiso 1 1 calc R U . . .
O8 O 0.0200(2) 0.5373(3) 0.25308(13) 0.0387(9) Uani 1 1 d . . . . .
C62 C -0.0612(4) 0.5493(8) 0.2435(3) 0.079(3) Uani 1 1 d . . . . .
H73 H -0.0720 0.6107 0.2294 0.094 Uiso 1 1 calc R U . . .
H74 H -0.0817 0.5012 0.2220 0.094 Uiso 1 1 calc R U . . .
C63 C -0.0963(4) 0.5427(6) 0.2836(3) 0.063(2) Uani 1 1 d . . . . .
H75 H -0.1290 0.4871 0.2829 0.075 Uiso 1 1 calc R U . . .
H76 H -0.1280 0.5980 0.2873 0.075 Uiso 1 1 calc R U . . .
C64 C -0.0348(4) 0.5361(6) 0.3220(2) 0.064(2) Uani 1 1 d . . . . .
H77 H -0.0334 0.4735 0.3355 0.076 Uiso 1 1 calc R U . . .
H78 H -0.0426 0.5823 0.3456 0.076 Uiso 1 1 calc R U . . .
C65 C 0.0370(4) 0.5558(5) 0.3008(2) 0.0452(15) Uani 1 1 d . . . . .
H79 H 0.0525 0.6212 0.3058 0.054 Uiso 1 1 calc R U . . .
H80 H 0.0784 0.5153 0.3139 0.054 Uiso 1 1 calc R U . . .
O9 O 0.4213(2) 0.3416(3) 0.16903(13) 0.0366(9) Uani 1 1 d . . . . .
C66 C 0.4968(4) 0.3040(5) 0.1739(2) 0.0495(16) Uani 1 1 d . . . . .
H81 H 0.5298 0.3392 0.1553 0.059 Uiso 1 1 calc R U . . .
H82 H 0.4962 0.2383 0.1643 0.059 Uiso 1 1 calc R U . . .
C67 C 0.5249(5) 0.3120(6) 0.2227(2) 0.066(2) Uani 1 1 d . . . . .
H83 H 0.5796 0.3264 0.2266 0.079 Uiso 1 1 calc R U . . .
H84 H 0.5159 0.2540 0.2390 0.079 Uiso 1 1 calc R U . . .
C68 C 0.4782(4) 0.3924(5) 0.2393(2) 0.0566(18) Uani 1 1 d . . . . .
H85 H 0.4737 0.3876 0.2720 0.068 Uiso 1 1 calc R U . . .
H86 H 0.5005 0.4532 0.2328 0.068 Uiso 1 1 calc R U . . .
C69 C 0.4024(4) 0.3783(5) 0.2119(2) 0.0500(16) Uani 1 1 d . . . . .
H87 H 0.3708 0.3339 0.2270 0.060 Uiso 1 1 calc R U . . .
H88 H 0.3748 0.4377 0.2075 0.060 Uiso 1 1 calc R U . . .
O10 O 0.4544(2) 0.3294(3) 0.07364(13) 0.0350(9) Uani 1 1 d . . . . .
C70 C 0.4863(7) 0.2436(8) 0.0607(4) 0.035(3) Uiso 0.60(2) 1 d . . P A 1
C71 C 0.5490(7) 0.2627(9) 0.0325(4) 0.054(4) Uiso 0.60(2) 1 d . . P A 1
C72 C 0.5364(9) 0.3643(9) 0.0179(5) 0.057(4) Uiso 0.60(2) 1 d . . P A 1
C73 C 0.5020(9) 0.4054(11) 0.0581(5) 0.047(5) Uiso 0.60(2) 1 d . . P A 1
C74 C 0.4675(11) 0.2374(12) 0.0483(7) 0.037(4) Uiso 0.40(2) 1 d . . P A 2
C75 C 0.4997(13) 0.2607(15) 0.0099(8) 0.070(7) Uiso 0.40(2) 1 d . . P A 2
C76 C 0.5066(12) 0.3645(12) 0.0048(6) 0.042(4) Uiso 0.40(2) 1 d . . P A 2
C77 C 0.4887(10) 0.4057(12) 0.0494(6) 0.023(4) Uiso 0.40(2) 1 d . . P A 2
O11 O 0.1021(5) 0.4976(7) 0.4027(3) 0.127(3) Uiso 1 1 d . . . . .
C78 C 0.1032(5) 0.3972(7) 0.4012(3) 0.078(2) Uiso 1 1 d . . . . .
C79 C 0.1457(6) 0.3708(7) 0.4482(3) 0.084(3) Uiso 1 1 d . . . . .
C80 C 0.2015(6) 0.4523(8) 0.4617(4) 0.092(3) Uiso 1 1 d . . . . .
C81 C 0.1588(8) 0.5318(10) 0.4404(5) 0.125(4) Uiso 1 1 d . . . . .
O12 O 0.3272(8) 0.8797(10) 0.3673(5) 0.202(5) Uiso 1 1 d . . . . .
C82 C 0.2482(10) 0.8711(12) 0.3899(6) 0.156(6) Uiso 1 1 d . . . . .
C83 C 0.1967(9) 0.8829(10) 0.3456(5) 0.133(5) Uiso 1 1 d . . . . .
C84 C 0.2357(13) 0.9100(16) 0.3061(8) 0.204(8) Uiso 1 1 d . . . . .
C85 C 0.3014(12) 0.9480(14) 0.3312(7) 0.180(7) Uiso 1 1 d . . . . .

loop_
_atom_site_aniso_label
_atom_site_aniso_U_11
_atom_site_aniso_U_22
_atom_site_aniso_U_33
_atom_site_aniso_U_23
_atom_site_aniso_U_13
_atom_site_aniso_U_12
Zr1 0.0296(3) 0.0273(3) 0.0316(3) 0.0004(2) 0.0076(2) -0.0001(2)
O1 0.0298(19) 0.0310(19) 0.036(2) 0.0001(16) 0.0034(16) 0.0014(16)
O2 0.038(2) 0.035(2) 0.037(2) -0.0002(17) 0.0023(17) 0.0041(17)
C1 0.036(3) 0.026(3) 0.033(3) 0.004(2) 0.010(2) -0.002(2)
C2 0.034(3) 0.028(3) 0.035(3) 0.004(2) 0.007(2) 0.001(2)
C3 0.035(3) 0.025(3) 0.033(3) 0.000(2) 0.006(2) -0.005(2)
C4 0.030(3) 0.028(3) 0.034(3) -0.001(2) 0.008(2) -0.005(2)
C5 0.031(3) 0.030(3) 0.042(3) 0.001(2) 0.005(2) -0.007(2)
C6 0.035(3) 0.034(3) 0.027(3) 0.002(2) 0.010(2) -0.001(2)
C7 0.032(3) 0.037(3) 0.028(3) 0.001(2) 0.005(2) 0.000(2)
C8 0.037(3) 0.041(3) 0.032(3) -0.003(2) 0.007(2) -0.002(2)
C9 0.035(3) 0.049(4) 0.037(3) -0.002(3) 0.001(2) 0.004(3)
C10 0.033(3) 0.046(3) 0.033(3) 0.004(3) 0.001(2) 0.004(3)
C11 0.032(3) 0.037(3) 0.046(3) 0.003(3) 0.010(2) 0.007(2)
C12 0.024(3) 0.038(3) 0.033(3) 0.001(2) 0.005(2) 0.000(2)
C13 0.026(3) 0.035(3) 0.036(3) -0.004(2) 0.006(2) 0.002(2)
C14 0.032(3) 0.032(3) 0.033(3) -0.001(2) 0.004(2) -0.003(2)
C15 0.037(3) 0.033(3) 0.034(3) 0.001(2) 0.004(2) -0.003(2)
C16 0.039(3) 0.046(4) 0.040(3) -0.004(3) -0.001(3) -0.006(3)
C17 0.034(3) 0.050(4) 0.036(3) -0.009(3) -0.004(2) -0.001(3)
C18 0.024(3) 0.046(3) 0.038(3) 0.006(3) -0.001(2) 0.003(2)
C19 0.042(3) 0.049(4) 0.043(3) -0.007(3) 0.001(3) -0.009(3)
C20 0.053(4) 0.051(4) 0.046(4) 0.000(3) 0.007(3) -0.015(3)
C21 0.066(5) 0.042(4) 0.064(5) -0.018(3) 0.006(4) -0.003(3)
C22 0.075(5) 0.061(5) 0.051(4) -0.005(4) -0.008(4) -0.016(4)
C23 0.043(4) 0.066(5) 0.042(3) 0.011(3) -0.002(3) 0.000(3)
C24 0.042(3) 0.044(3) 0.041(3) 0.001(3) -0.003(3) 0.009(3)
C25 0.046(4) 0.045(4) 0.053(4) 0.004(3) 0.007(3) 0.003(3)
C26 0.049(4) 0.059(4) 0.051(4) -0.001(3) 0.002(3) 0.018(3)
C27 0.056(4) 0.054(4) 0.051(4) 0.012(3) -0.008(3) 0.016(3)
C28 0.062(4) 0.049(4) 0.046(4) -0.014(3) -0.008(3) -0.004(3)
Zr2 0.0283(3) 0.0245(3) 0.0299(3) 0.0015(2) 0.0054(2) 0.00105(19)
O3 0.034(2) 0.0279(19) 0.038(2) -0.0007(16) 0.0072(16) 0.0002(16)
O4 0.034(2) 0.0240(18) 0.040(2) 0.0000(16) 0.0063(16) -0.0009(15)
C29 0.031(3) 0.034(3) 0.034(3) 0.010(2) 0.004(2) 0.006(2)
C30 0.031(3) 0.027(3) 0.033(3) 0.007(2) 0.004(2) 0.004(2)
C31 0.028(3) 0.025(2) 0.029(3) 0.003(2) 0.000(2) -0.002(2)
C32 0.029(3) 0.027(3) 0.035(3) -0.005(2) 0.003(2) -0.003(2)
C33 0.031(3) 0.039(3) 0.031(3) 0.002(2) 0.002(2) 0.002(2)
C34 0.031(3) 0.039(3) 0.032(3) 0.001(2) 0.005(2) 0.003(2)
C35 0.027(3) 0.025(3) 0.047(3) 0.003(2) 0.009(2) 0.003(2)
C36 0.034(3) 0.028(3) 0.050(3) 0.000(2) 0.016(3) -0.001(2)
C37 0.040(3) 0.027(3) 0.074(5) 0.004(3) 0.022(3) -0.006(2)
C38 0.034(3) 0.031(3) 0.078(5) 0.020(3) 0.013(3) 0.005(2)
C39 0.043(4) 0.041(3) 0.055(4) 0.020(3) 0.012(3) 0.006(3)
C40 0.032(3) 0.028(3) 0.048(3) 0.009(2) 0.012(2) 0.001(2)
C41 0.035(3) 0.022(2) 0.036(3) -0.002(2) 0.010(2) 0.000(2)
C42 0.034(3) 0.030(3) 0.030(3) 0.000(2) 0.008(2) -0.002(2)
C43 0.038(3) 0.038(3) 0.028(3) -0.007(2) 0.011(2) -0.009(2)
C44 0.045(3) 0.036(3) 0.037(3) -0.009(3) 0.011(3) -0.011(3)
C45 0.047(3) 0.025(3) 0.045(3) -0.003(2) 0.021(3) -0.002(2)
C46 0.038(3) 0.028(3) 0.038(3) -0.004(2) 0.011(2) 0.002(2)
C47 0.043(4) 0.037(3) 0.060(4) -0.002(3) 0.019(3) -0.004(3)
C48 0.060(5) 0.055(4) 0.056(4) -0.012(3) 0.014(3) -0.014(3)
C49 0.048(4) 0.041(4) 0.082(5) -0.014(4) 0.010(4) -0.007(3)
C50 0.043(4) 0.034(3) 0.067(4) -0.007(3) 0.007(3) -0.002(3)
C51 0.055(5) 0.044(4) 0.128(8) 0.040(5) 0.008(5) 0.000(3)
C52 0.045(4) 0.031(3) 0.052(4) 0.010(3) 0.007(3) 0.006(3)
C53 0.061(4) 0.042(4) 0.050(4) 0.013(3) -0.002(3) 0.001(3)
C54 0.050(4) 0.041(4) 0.085(6) 0.018(4) 0.014(4) 0.003(3)
C55 0.048(4) 0.041(4) 0.079(5) 0.026(4) 0.006(4) 0.001(3)
C56 0.058(4) 0.037(3) 0.057(4) -0.008(3) 0.011(3) -0.018(3)
C57 0.029(3) 0.027(3) 0.027(2) -0.001(2) 0.006(2) 0.000(2)
O5 0.0308(19) 0.0207(17) 0.0343(19) 0.0015(15) 0.0091(15) 0.0008(14)
O6 0.0267(18) 0.034(2) 0.0292(18) 0.0008(15) 0.0061(15) 0.0008(15)
O7 0.038(2) 0.0249(19) 0.049(2) 0.0006(17) 0.0072(18) -0.0016(16)
C58 0.048(4) 0.041(4) 0.074(5) 0.011(3) 0.022(4) -0.002(3)
C59 0.088(7) 0.060(5) 0.138(9) 0.036(6) 0.055(6) -0.001(5)
C60 0.069(5) 0.035(4) 0.126(8) 0.023(4) 0.035(5) 0.010(3)
C61 0.061(4) 0.034(3) 0.066(4) 0.001(3) 0.020(4) 0.014(3)
O8 0.035(2) 0.046(2) 0.036(2) -0.0031(18) 0.0069(17) 0.0061(18)
C62 0.030(4) 0.150(9) 0.057(5) -0.023(5) 0.012(3) 0.010(4)
C63 0.047(4) 0.078(6) 0.066(5) 0.003(4) 0.021(4) -0.002(4)
C64 0.064(5) 0.086(6) 0.045(4) -0.006(4) 0.025(4) -0.004(4)
C65 0.046(4) 0.058(4) 0.033(3) -0.011(3) 0.010(3) 0.002(3)
O9 0.032(2) 0.041(2) 0.036(2) 0.0010(18) -0.0032(16) 0.0041(17)
C66 0.037(3) 0.057(4) 0.053(4) 0.004(3) -0.003(3) 0.006(3)
C67 0.064(5) 0.077(5) 0.052(4) 0.007(4) -0.019(4) 0.018(4)
C68 0.053(4) 0.062(5) 0.051(4) -0.004(4) -0.013(3) 0.007(3)
C69 0.055(4) 0.058(4) 0.036(3) -0.005(3) 0.001(3) 0.002(3)
O10 0.035(2) 0.032(2) 0.041(2) 0.0071(17) 0.0147(17) 0.0065(16)

loop_
_atom_type_symbol
_atom_type_description
_atom_type_scat_dispersion_real
_atom_type_scat_dispersion_imag
_atom_type_scat_source
Zr Zr -2.9673 0.5597 'International Tables Vol C Tables 4.2.6.8 and 6.1.1.4'
O O 0.0106 0.0060 'International Tables Vol C Tables 4.2.6.8 and 6.1.1.4'
H H 0.0000 0.0000 'International Tables Vol C Tables 4.2.6.8 and 6.1.1.4'
C C 0.0033 0.0016 'International Tables Vol C Tables 4.2.6.8 and 6.1.1.4'

loop_
_geom_angle_atom_site_label_1
_geom_angle_atom_site_label_2
_geom_angle_atom_site_label_3
_geom_angle
O5 Zr1 O1 102.15(15)
O5 Zr1 O2 87.70(15)
O1 Zr1 O2 158.72(15)
O5 Zr1 O7 81.68(14)
O1 Zr1 O7 78.85(15)
O2 Zr1 O7 84.07(15)
O5 Zr1 O8 156.76(14)
O1 Zr1 O8 86.86(14)
O2 Zr1 O8 77.46(15)
O7 Zr1 O8 79.10(14)
O5 Zr1 C6 118.26(16)
O1 Zr1 C6 85.66(17)
O2 Zr1 C6 106.43(17)
O7 Zr1 C6 157.17(17)
O8 Zr1 C6 83.44(16)
O5 Zr1 C5 102.60(17)
O1 Zr1 C5 118.63(17)
O2 Zr1 C5 76.53(17)
O7 Zr1 C5 159.87(17)
O8 Zr1 C5 91.35(17)
C6 Zr1 C5 33.50(18)
O5 Zr1 C4 71.56(15)
O1 Zr1 C4 130.63(16)
O2 Zr1 C4 70.28(17)
O7 Zr1 C4 143.13(16)
O8 Zr1 C4 118.50(16)
C6 Zr1 C4 59.12(17)
C5 Zr1 C4 31.54(17)
O5 Zr1 C1 95.07(15)
O1 Zr1 C1 66.95(16)
O2 Zr1 C1 131.60(16)
O7 Zr1 C1 144.21(16)
O8 Zr1 C1 108.17(15)
C6 Zr1 C1 32.59(17)
C5 Zr1 C1 55.66(18)
C4 Zr1 C1 65.07(17)
C7 O1 Zr1 132.3(3)
C13 O2 Zr1 122.7(3)
C2 C1 C6 122.4(5)
C2 C1 C12 118.1(5)
C6 C1 C12 118.1(5)
C2 C1 Zr1 85.7(3)
C6 C1 Zr1 65.6(3)
C12 C1 Zr1 108.3(3)
C1 C2 C3 126.3(5)
C1 C2 H1 116.8
C3 C2 H1 116.8
C2 C3 C4 108.0(4)
C2 C3 C57 103.8(4)
C4 C3 C57 111.1(4)
C2 C3 H2 111.2
C4 C3 H2 111.2
C57 C3 H2 111.2
C5 C4 C14 116.7(5)
C5 C4 C3 122.6(5)
C14 C4 C3 120.6(5)
C5 C4 Zr1 71.6(3)
C14 C4 Zr1 105.7(3)
C3 C4 Zr1 90.2(3)
C4 C5 C6 123.8(5)
C4 C5 Zr1 76.9(3)
C6 C5 Zr1 71.0(3)
C4 C5 H3 118.1
C6 C5 H3 118.1
Zr1 C5 H3 125.8
C5 C6 C1 114.2(5)
C5 C6 Zr1 75.5(3)
C1 C6 Zr1 81.8(3)
C5 C6 H4 122.9
C1 C6 H4 122.9
Zr1 C6 H4 111.3
O1 C7 C8 122.5(5)
O1 C7 C12 118.0(5)
C8 C7 C12 119.5(5)
C9 C8 C7 116.8(5)
C9 C8 C19 121.5(5)
C7 C8 C19 121.6(5)
C8 C9 C10 124.4(6)
C8 C9 H5 117.8
C10 C9 H5 117.8
C11 C10 C9 117.1(5)
C11 C10 C23 121.2(6)
C9 C10 C23 121.6(6)
C12 C11 C10 120.8(6)
C12 C11 H6 119.6
C10 C11 H6 119.6
C11 C12 C7 121.3(5)
C11 C12 C1 125.1(5)
C7 C12 C1 113.5(5)
O2 C13 C14 118.9(5)
O2 C13 C18 121.9(5)
C14 C13 C18 119.1(5)
C15 C14 C13 121.0(5)
C15 C14 C4 123.2(5)
C13 C14 C4 115.8(5)
C16 C15 C14 121.3(6)
C16 C15 H7 119.3
C14 C15 H7 119.3
C15 C16 C17 117.4(5)
C15 C16 C28 121.6(6)
C17 C16 C28 120.9(6)
C16 C17 C18 124.3(6)
C16 C17 H8 117.8
C18 C17 H8 117.8
C17 C18 C13 116.5(5)
C17 C18 C24 122.1(5)
C13 C18 C24 121.4(5)
C22 C19 C8 112.8(6)
C22 C19 C21 107.3(6)
C8 C19 C21 110.8(5)
C22 C19 C20 107.9(6)
C8 C19 C20 108.5(5)
C21 C19 C20 109.4(6)
C19 C20 H9 109.5
C19 C20 H10 109.5
H9 C20 H10 109.5
C19 C20 H11 109.5
H9 C20 H11 109.5
H10 C20 H11 109.5
C19 C21 H12 109.5
C19 C21 H13 109.5
H12 C21 H13 109.5
C19 C21 H14 109.5
H12 C21 H14 109.5
H13 C21 H14 109.5
C19 C22 H15 109.5
C19 C22 H16 109.5
H15 C22 H16 109.5
C19 C22 H17 109.5
H15 C22 H17 109.5
H16 C22 H17 109.5
C10 C23 H18 109.5
C10 C23 H19 109.5
H18 C23 H19 109.5
C10 C23 H20 109.5
H18 C23 H20 109.5
H19 C23 H20 109.5
C18 C24 C26 111.4(6)
C18 C24 C27 112.6(5)
C26 C24 C27 108.6(5)
C18 C24 C25 107.8(5)
C26 C24 C25 109.1(6)
C27 C24 C25 107.1(6)
C24 C25 H21 109.5
C24 C25 H22 109.5
H21 C25 H22 109.5
C24 C25 H23 109.5
H21 C25 H23 109.5
H22 C25 H23 109.5
C24 C26 H24 109.5
C24 C26 H25 109.5
H24 C26 H25 109.5
C24 C26 H26 109.5
H24 C26 H26 109.5
H25 C26 H26 109.5
C24 C27 H27 109.5
C24 C27 H28 109.5
H27 C27 H28 109.5
C24 C27 H29 109.5
H27 C27 H29 109.5
H28 C27 H29 109.5
C16 C28 H30 109.5
C16 C28 H31 109.5
H30 C28 H31 109.5
C16 C28 H32 109.5
H30 C28 H32 109.5
H31 C28 H32 109.5
O6 Zr2 O3 103.45(15)
O6 Zr2 O4 87.71(15)
O3 Zr2 O4 156.11(15)
O6 Zr2 O9 82.21(15)
O3 Zr2 O9 78.95(15)
O4 Zr2 O9 81.80(14)
O6 Zr2 O10 158.66(14)
O3 Zr2 O10 83.33(14)
O4 Zr2 O10 79.29(14)
O9 Zr2 O10 79.26(14)
O6 Zr2 C34 118.30(17)
O3 Zr2 C34 86.06(17)
O4 Zr2 C34 107.41(17)
O9 Zr2 C34 157.17(17)
O10 Zr2 C34 82.00(16)
O6 Zr2 C33 103.62(17)
O3 Zr2 C33 118.58(17)
O4 Zr2 C33 77.95(17)
O9 Zr2 C33 158.62(17)
O10 Zr2 C33 90.22(16)
C34 Zr2 C33 32.77(18)
O6 Zr2 C32 71.80(16)
O3 Zr2 C32 131.73(16)
O4 Zr2 C32 71.65(16)
O9 Zr2 C32 143.11(16)
O10 Zr2 C32 118.82(16)
C34 Zr2 C32 58.76(18)
C33 Zr2 C32 32.29(17)
O6 Zr2 C29 95.63(16)
O3 Zr2 C29 67.36(16)
O4 Zr2 C29 133.34(16)
O9 Zr2 C29 144.82(17)
O10 Zr2 C29 105.61(15)
C34 Zr2 C29 32.62(17)
C33 Zr2 C29 55.97(18)
C32 Zr2 C29 65.50(18)
C35 O3 Zr2 132.1(3)
C41 O4 Zr2 121.6(3)
C30 C29 C34 121.3(5)
C30 C29 C40 118.1(5)
C34 C29 C40 119.5(5)
C30 C29 Zr2 85.8(3)
C34 C29 Zr2 66.8(3)
C40 C29 Zr2 108.2(4)
C29 C30 C31 126.7(5)
C29 C30 H33 116.6
C31 C30 H33 116.6
C30 C31 C32 107.2(4)
C30 C31 C57 103.4(4)
C32 C31 C57 111.3(4)
C30 C31 H34 111.5
C32 C31 H34 111.5
C57 C31 H34 111.5
C33 C32 C42 115.5(5)
C33 C32 C31 123.3(5)
C42 C32 C31 121.2(5)
C33 C32 Zr2 72.6(3)
C42 C32 Zr2 105.6(3)
C31 C32 Zr2 91.0(3)
C32 C33 C34 122.1(5)
C32 C33 Zr2 75.1(3)
C34 C33 Zr2 72.0(3)
C32 C33 H35 119.0
C34 C33 H35 119.0
Zr2 C33 H35 125.7
C33 C34 C29 116.3(5)
C33 C34 Zr2 75.2(3)
C29 C34 Zr2 80.6(3)
C33 C34 H36 121.8
C29 C34 H36 121.8
Zr2 C34 H36 113.4
O3 C35 C40 118.0(5)
O3 C35 C36 122.9(5)
C40 C35 C36 119.1(5)
C37 C36 C35 117.3(6)
C37 C36 C47 122.3(5)
C35 C36 C47 120.2(5)
C36 C37 C38 124.6(6)
C36 C37 H37 117.7
C38 C37 H37 117.7
C39 C38 C37 117.5(6)
C39 C38 C51 121.6(7)
C37 C38 C51 120.8(6)
C38 C39 C40 120.4(6)
C38 C39 H38 119.8
C40 C39 H38 119.8
C39 C40 C35 121.0(6)
C39 C40 C29 124.8(6)
C35 C40 C29 113.9(5)
O4 C41 C42 118.9(5)
O4 C41 C46 122.5(5)
C42 C41 C46 118.6(5)
C43 C42 C41 120.3(5)
C43 C42 C32 123.3(5)
C41 C42 C32 116.3(5)
C42 C43 C44 121.7(6)
C42 C43 H39 119.1
C44 C43 H39 119.1
C43 C44 C45 116.9(5)
C43 C44 C56 122.2(6)
C45 C44 C56 120.9(6)
C46 C45 C44 123.8(5)
C46 C45 H40 118.1
C44 C45 H40 118.1
C45 C46 C41 117.6(5)
C45 C46 C52 122.4(5)
C41 C46 C52 119.9(5)
C50 C47 C49 107.7(5)
C50 C47 C36 112.6(5)
C49 C47 C36 112.7(6)
C50 C47 C48 108.6(6)
C49 C47 C48 106.9(6)
C36 C47 C48 108.2(5)
C47 C48 H41 109.5
C47 C48 H42 109.5
H41 C48 H42 109.5
C47 C48 H43 109.5
H41 C48 H43 109.5
H42 C48 H43 109.5
C47 C49 H44 109.5
C47 C49 H45 109.5
H44 C49 H45 109.5
C47 C49 H46 109.5
H44 C49 H46 109.5
H45 C49 H46 109.5
C47 C50 H47 109.5
C47 C50 H48 109.5
H47 C50 H48 109.5
C47 C50 H49 109.5
H47 C50 H49 109.5
H48 C50 H49 109.5
C38 C51 H50 109.5
C38 C51 H51 109.5
H50 C51 H51 109.5
C38 C51 H52 109.5
H50 C51 H52 109.5
H51 C51 H52 109.5
C54 C52 C46 111.4(5)
C54 C52 C53 110.1(6)
C46 C52 C53 109.1(5)
C54 C52 C55 107.0(5)
C46 C52 C55 112.0(5)
C53 C52 C55 107.1(6)
C52 C53 H53 109.5
C52 C53 H54 109.5
H53 C53 H54 109.5
C52 C53 H55 109.5
H53 C53 H55 109.5
H54 C53 H55 109.5
C52 C54 H56 109.5
C52 C54 H57 109.5
H56 C54 H57 109.5
C52 C54 H58 109.5
H56 C54 H58 109.5
H57 C54 H58 109.5
C52 C55 H59 109.5
C52 C55 H60 109.5
H59 C55 H60 109.5
C52 C55 H61 109.5
H59 C55 H61 109.5
H60 C55 H61 109.5
C44 C56 H62 109.5
C44 C56 H63 109.5
H62 C56 H63 109.5
C44 C56 H64 109.5
H62 C56 H64 109.5
H63 C56 H64 109.5
O6 C57 O5 108.7(4)
O6 C57 C31 104.1(4)
O5 C57 C31 110.1(4)
O6 C57 C3 110.3(4)
O5 C57 C3 103.6(4)
C31 C57 C3 119.8(4)
C57 O5 Zr1 127.5(3)
C57 O6 Zr2 126.4(3)
C61 O7 C58 108.1(5)
C61 O7 Zr1 129.8(4)
C58 O7 Zr1 122.1(3)
O7 C58 C59 106.2(6)
O7 C58 H65 110.5
C59 C58 H65 110.5
O7 C58 H66 110.5
C59 C58 H66 110.5
H65 C58 H66 108.7
C58 C59 C60 102.2(7)
C58 C59 H67 111.3
C60 C59 H67 111.3
C58 C59 H68 111.3
C60 C59 H68 111.3
H67 C59 H68 109.2
C61 C60 C59 103.7(6)
C61 C60 H69 111.0
C59 C60 H69 111.0
C61 C60 H70 111.0
C59 C60 H70 111.0
H69 C60 H70 109.0
O7 C61 C60 106.6(5)
O7 C61 H71 110.4
C60 C61 H71 110.4
O7 C61 H72 110.4
C60 C61 H72 110.4
H71 C61 H72 108.6
C65 O8 C62 105.9(5)
C65 O8 Zr1 123.6(3)
C62 O8 Zr1 128.1(4)
C63 C62 O8 110.0(6)
C63 C62 H73 109.7
O8 C62 H73 109.7
C63 C62 H74 109.7
O8 C62 H74 109.7
H73 C62 H74 108.2
C62 C63 C64 107.5(6)
C62 C63 H75 110.2
C64 C63 H75 110.2
C62 C63 H76 110.2
C64 C63 H76 110.2
H75 C63 H76 108.5
C63 C64 C65 104.5(6)
C63 C64 H77 110.9
C65 C64 H77 110.9
C63 C64 H78 110.9
C65 C64 H78 110.9
H77 C64 H78 108.9
O8 C65 C64 106.0(5)
O8 C65 H79 110.5
C64 C65 H79 110.5
O8 C65 H80 110.5
C64 C65 H80 110.5
H79 C65 H80 108.7
C66 O9 C69 110.2(5)
C66 O9 Zr2 128.5(4)
C69 O9 Zr2 121.2(3)
O9 C66 C67 106.6(6)
O9 C66 H81 110.4
C67 C66 H81 110.4
O9 C66 H82 110.4
C67 C66 H82 110.4
H81 C66 H82 108.6
C66 C67 C68 103.6(6)
C66 C67 H83 111.0
C68 C67 H83 111.0
C66 C67 H84 111.0
C68 C67 H84 111.0
H83 C67 H84 109.0
C69 C68 C67 101.8(6)
C69 C68 H85 111.4
C67 C68 H85 111.4
C69 C68 H86 111.4
C67 C68 H86 111.4
H85 C68 H86 109.3
O9 C69 C68 104.5(5)
O9 C69 H87 110.9
C68 C69 H87 110.9
O9 C69 H88 110.9
C68 C69 H88 110.9
H87 C69 H88 108.9
C70 O10 C73 107.4(8)
C77 O10 C74 107.9(9)
C70 O10 Zr2 128.3(5)
C77 O10 Zr2 119.9(7)
C73 O10 Zr2 123.8(7)
C74 O10 Zr2 119.9(7)
O10 C70 C71 109.4(9)
C70 C71 C72 103.9(10)
C73 C72 C71 101.9(11)
O10 C73 C72 104.2(11)
C75 C74 O10 107.0(14)
C74 C75 C76 111.7(18)
C75 C76 C77 106.0(15)
O10 C77 C76 105.7(12)
C78 O11 C81 109.9(9)
O11 C78 C79 102.7(8)
C78 C79 C80 106.5(8)
C81 C80 C79 100.8(9)
C80 C81 O11 109.8(11)
C85 O12 C82 97.8(13)
C83 C82 O12 95.7(12)
C84 C83 C82 115.3(15)
C85 C84 C83 96.3(18)
C84 C85 O12 107.2(18)

loop_
_geom_bond_atom_site_label_1
_geom_bond_atom_site_label_2
_geom_bond_distance
Zr1 O5 1.973(4)
Zr1 O1 2.085(4)
Zr1 O2 2.114(4)
Zr1 O7 2.303(4)
Zr1 O8 2.346(4)
Zr1 C6 2.444(5)
Zr1 C5 2.501(5)
Zr1 C4 2.568(5)
Zr1 C1 2.656(5)
O1 C7 1.353(6)
O2 C13 1.354(7)
C1 C2 1.361(7)
C1 C6 1.445(8)
C1 C12 1.498(8)
C2 C3 1.512(8)
C2 H1 0.9500
C3 C4 1.523(7)
C3 C57 1.593(7)
C3 H2 1.0000
C4 C5 1.379(7)
C4 C14 1.491(8)
C5 C6 1.426(8)
C5 H3 0.9500
C6 H4 0.9500
C7 C8 1.412(8)
C7 C12 1.416(8)
C8 C9 1.396(8)
C8 C19 1.538(9)
C9 C10 1.395(9)
C9 H5 0.9500
C10 C11 1.403(8)
C10 C23 1.499(8)
C11 C12 1.367(8)
C11 H6 0.9500
C13 C14 1.408(8)
C13 C18 1.425(8)
C14 C15 1.392(8)
C15 C16 1.374(8)
C15 H7 0.9500
C16 C17 1.397(9)
C16 C28 1.495(8)
C17 C18 1.408(8)
C17 H8 0.9500
C18 C24 1.532(9)
C19 C22 1.518(9)
C19 C21 1.548(10)
C19 C20 1.545(9)
C20 H9 0.9800
C20 H10 0.9800
C20 H11 0.9800
C21 H12 0.9800
C21 H13 0.9800
C21 H14 0.9800
C22 H15 0.9800
C22 H16 0.9800
C22 H17 0.9800
C23 H18 0.9800
C23 H19 0.9800
C23 H20 0.9800
C24 C26 1.528(9)
C24 C27 1.525(9)
C24 C25 1.546(9)
C25 H21 0.9800
C25 H22 0.9800
C25 H23 0.9800
C26 H24 0.9800
C26 H25 0.9800
C26 H26 0.9800
C27 H27 0.9800
C27 H28 0.9800
C27 H29 0.9800
C28 H30 0.9800
C28 H31 0.9800
C28 H32 0.9800
Zr2 O6 1.984(4)
Zr2 O3 2.094(4)
Zr2 O4 2.119(4)
Zr2 O9 2.287(4)
Zr2 O10 2.367(4)
Zr2 C34 2.459(5)
Zr2 C33 2.499(6)
Zr2 C32 2.530(5)
Zr2 C29 2.640(5)
O3 C35 1.344(6)
O4 C41 1.348(6)
C29 C30 1.367(7)
C29 C34 1.443(8)
C29 C40 1.506(8)
C30 C31 1.507(7)
C30 H33 0.9500
C31 C32 1.526(7)
C31 C57 1.584(7)
C31 H34 1.0000
C32 C33 1.399(7)
C32 C42 1.492(7)
C33 C34 1.399(8)
C33 H35 0.9500
C34 H36 0.9500
C35 C40 1.415(8)
C35 C36 1.413(8)
C36 C37 1.366(8)
C36 C47 1.542(9)
C37 C38 1.398(10)
C37 H37 0.9500
C38 C39 1.381(9)
C38 C51 1.510(9)
C39 C40 1.384(8)
C39 H38 0.9500
C41 C42 1.420(8)
C41 C46 1.427(7)
C42 C43 1.388(8)
C43 C44 1.399(8)
C43 H39 0.9500
C44 C45 1.396(9)
C44 C56 1.508(8)
C45 C46 1.398(8)
C45 H40 0.9500
C46 C52 1.529(8)
C47 C50 1.515(9)
C47 C49 1.537(9)
C47 C48 1.563(9)
C48 H41 0.9800
C48 H42 0.9800
C48 H43 0.9800
C49 H44 0.9800
C49 H45 0.9800
C49 H46 0.9800
C50 H47 0.9800
C50 H48 0.9800
C50 H49 0.9800
C51 H50 0.9800
C51 H51 0.9800
C51 H52 0.9800
C52 C54 1.529(9)
C52 C53 1.533(9)
C52 C55 1.537(8)
C53 H53 0.9800
C53 H54 0.9800
C53 H55 0.9800
C54 H56 0.9800
C54 H57 0.9800
C54 H58 0.9800
C55 H59 0.9800
C55 H60 0.9800
C55 H61 0.9800
C56 H62 0.9800
C56 H63 0.9800
C56 H64 0.9800
C57 O6 1.406(6)
C57 O5 1.407(6)
O7 C61 1.436(7)
O7 C58 1.447(7)
C58 C59 1.453(11)
C58 H65 0.9900
C58 H66 0.9900
C59 C60 1.565(12)
C59 H67 0.9900
C59 H68 0.9900
C60 C61 1.527(10)
C60 H69 0.9900
C60 H70 0.9900
C61 H71 0.9900
C61 H72 0.9900
O8 C65 1.449(7)
O8 C62 1.454(8)
C62 C63 1.410(10)
C62 H73 0.9900
C62 H74 0.9900
C63 C64 1.502(11)
C63 H75 0.9900
C63 H76 0.9900
C64 C65 1.510(9)
C64 H77 0.9900
C64 H78 0.9900
C65 H79 0.9900
C65 H80 0.9900
O9 C66 1.442(7)
O9 C69 1.455(7)
C66 C67 1.493(9)
C66 H81 0.9900
C66 H82 0.9900
C67 C68 1.539(11)
C67 H83 0.9900
C67 H84 0.9900
C68 C69 1.517(9)
C68 H85 0.9900
C68 H86 0.9900
C69 H87 0.9900
C69 H88 0.9900
O10 C70 1.432(12)
O10 C77 1.483(17)
O10 C73 1.489(16)
O10 C74 1.557(19)
C70 C71 1.488(16)
C71 C72 1.541(18)
C72 C73 1.52(2)
C74 C75 1.38(3)
C75 C76 1.51(3)
C76 C77 1.52(2)
O11 C78 1.451(12)
O11 C81 1.514(15)
C78 C79 1.570(13)
C79 C80 1.565(14)
C80 C81 1.484(16)
O12 C85 1.50(2)
O12 C82 1.623(19)
C82 C83 1.54(2)
C83 C84 1.48(2)
C84 C85 1.43(3)

loop_
_geom_torsion_atom_site_label_1
_geom_torsion_atom_site_label_2
_geom_torsion_atom_site_label_3
_geom_torsion_atom_site_label_4
_geom_torsion
C6 C1 C2 C3 3.4(9)
C12 C1 C2 C3 -162.5(5)
Zr1 C1 C2 C3 -54.0(5)
C1 C2 C3 C4 1.6(7)
C1 C2 C3 C57 119.5(6)
C2 C3 C4 C5 -13.5(7)
C57 C3 C4 C5 -126.7(5)
C2 C3 C4 C14 162.9(5)
C57 C3 C4 C14 49.7(6)
C2 C3 C4 Zr1 54.5(4)
C57 C3 C4 Zr1 -58.7(4)
C14 C4 C5 C6 -154.9(5)
C3 C4 C5 C6 21.7(8)
Zr1 C4 C5 C6 -56.1(5)
C14 C4 C5 Zr1 -98.7(4)
C3 C4 C5 Zr1 77.9(5)
C4 C5 C6 C1 -15.1(8)
Zr1 C5 C6 C1 -73.8(4)
C4 C5 C6 Zr1 58.8(5)
C2 C1 C6 C5 2.6(8)
C12 C1 C6 C5 168.6(5)
Zr1 C1 C6 C5 69.9(4)
C2 C1 C6 Zr1 -67.4(5)
C12 C1 C6 Zr1 98.6(4)
Zr1 O1 C7 C8 -175.2(4)
Zr1 O1 C7 C12 4.9(7)
O1 C7 C8 C9 177.5(5)
C12 C7 C8 C9 -2.6(8)
O1 C7 C8 C19 -7.1(8)
C12 C7 C8 C19 172.8(5)
C7 C8 C9 C10 0.9(9)
C19 C8 C9 C10 -174.5(6)
C8 C9 C10 C11 0.9(9)
C8 C9 C10 C23 -175.7(6)
C9 C10 C11 C12 -1.0(8)
C23 C10 C11 C12 175.6(6)
C10 C11 C12 C7 -0.7(8)
C10 C11 C12 C1 177.2(5)
O1 C7 C12 C11 -177.5(5)
C8 C7 C12 C11 2.6(8)
O1 C7 C12 C1 4.3(7)
C8 C7 C12 C1 -175.5(5)
C2 C1 C12 C11 -91.5(7)
C6 C1 C12 C11 102.0(7)
Zr1 C1 C12 C11 173.5(4)
C2 C1 C12 C7 86.6(6)
C6 C1 C12 C7 -80.0(6)
Zr1 C1 C12 C7 -8.4(5)
Zr1 O2 C13 C14 27.6(7)
Zr1 O2 C13 C18 -150.0(4)
O2 C13 C14 C15 175.1(5)
C18 C13 C14 C15 -7.2(8)
O2 C13 C14 C4 -6.9(7)
C18 C13 C14 C4 170.8(5)
C5 C4 C14 C15 -115.9(6)
C3 C4 C14 C15 67.4(7)
Zr1 C4 C14 C15 167.2(4)
C5 C4 C14 C13 66.1(7)
C3 C4 C14 C13 -110.6(6)
Zr1 C4 C14 C13 -10.8(5)
C13 C14 C15 C16 3.7(9)
C4 C14 C15 C16 -174.1(5)
C14 C15 C16 C17 1.1(9)
C14 C15 C16 C28 176.6(6)
C15 C16 C17 C18 -2.3(9)
C28 C16 C17 C18 -178.0(6)
C16 C17 C18 C13 -1.1(9)
C16 C17 C18 C24 175.7(6)
O2 C13 C18 C17 -176.6(5)
C14 C13 C18 C17 5.8(8)
O2 C13 C18 C24 6.6(8)
C14 C13 C18 C24 -171.0(5)
C9 C8 C19 C22 -7.5(9)
C7 C8 C19 C22 177.3(6)
C9 C8 C19 C21 -127.9(6)
C7 C8 C19 C21 57.0(8)
C9 C8 C19 C20 112.0(6)
C7 C8 C19 C20 -63.2(7)
C17 C18 C24 C26 122.3(6)
C13 C18 C24 C26 -61.1(7)
C17 C18 C24 C27 -0.1(8)
C13 C18 C24 C27 176.6(6)
C17 C18 C24 C25 -118.0(6)
C13 C18 C24 C25 58.6(7)
C34 C29 C30 C31 6.5(9)
C40 C29 C30 C31 -161.4(5)
Zr2 C29 C30 C31 -53.0(5)
C29 C30 C31 C32 1.3(7)
C29 C30 C31 C57 119.0(6)
C30 C31 C32 C33 -15.3(7)
C57 C31 C32 C33 -127.7(5)
C30 C31 C32 C42 163.5(5)
C57 C31 C32 C42 51.1(6)
C30 C31 C32 Zr2 54.5(4)
C57 C31 C32 Zr2 -57.9(4)
C42 C32 C33 C34 -156.5(5)
C31 C32 C33 C34 22.4(8)
Zr2 C32 C33 C34 -57.1(5)
C42 C32 C33 Zr2 -99.4(4)
C31 C32 C33 Zr2 79.4(5)
C32 C33 C34 C29 -12.9(8)
Zr2 C33 C34 C29 -71.4(4)
C32 C33 C34 Zr2 58.5(5)
C30 C29 C34 C33 -1.1(8)
C40 C29 C34 C33 166.7(5)
Zr2 C29 C34 C33 68.2(4)
C30 C29 C34 Zr2 -69.3(5)
C40 C29 C34 Zr2 98.5(5)
Zr2 O3 C35 C40 0.4(7)
Zr2 O3 C35 C36 -178.1(4)
O3 C35 C36 C37 -178.4(5)
C40 C35 C36 C37 3.1(8)
O3 C35 C36 C47 -3.5(8)
C40 C35 C36 C47 178.0(5)
C35 C36 C37 C38 -2.0(9)
C47 C36 C37 C38 -176.8(6)
C36 C37 C38 C39 0.0(10)
C36 C37 C38 C51 -179.8(7)
C37 C38 C39 C40 0.9(10)
C51 C38 C39 C40 -179.3(7)
C38 C39 C40 C35 0.3(9)
C38 C39 C40 C29 172.6(6)
O3 C35 C40 C39 179.1(5)
C36 C35 C40 C39 -2.3(8)
O3 C35 C40 C29 6.0(7)
C36 C35 C40 C29 -175.4(5)
C30 C29 C40 C39 -85.5(8)
C34 C29 C40 C39 106.3(7)
Zr2 C29 C40 C39 179.4(5)
C30 C29 C40 C35 87.3(6)
C34 C29 C40 C35 -80.9(7)
Zr2 C29 C40 C35 -7.8(6)
Zr2 O4 C41 C42 26.4(6)
Zr2 O4 C41 C46 -152.9(4)
O4 C41 C42 C43 172.1(5)
C46 C41 C42 C43 -8.5(8)
O4 C41 C42 C32 -7.7(7)
C46 C41 C42 C32 171.7(5)
C33 C32 C42 C43 -111.5(6)
C31 C32 C42 C43 69.6(7)
Zr2 C32 C42 C43 170.7(4)
C33 C32 C42 C41 68.3(6)
C31 C32 C42 C41 -110.6(6)
Zr2 C32 C42 C41 -9.6(5)
C41 C42 C43 C44 -0.1(8)
C32 C42 C43 C44 179.7(5)
C42 C43 C44 C45 7.1(8)
C42 C43 C44 C56 -173.0(5)
C43 C44 C45 C46 -5.6(9)
C56 C44 C45 C46 174.5(6)
C44 C45 C46 C41 -2.8(8)
C44 C45 C46 C52 174.2(5)
O4 C41 C46 C45 -170.9(5)
C42 C41 C46 C45 9.8(8)
O4 C41 C46 C52 12.0(8)
C42 C41 C46 C52 -167.3(5)
C37 C36 C47 C50 -130.4(6)
C35 C36 C47 C50 54.9(7)
C37 C36 C47 C49 -8.3(8)
C35 C36 C47 C49 177.0(5)
C37 C36 C47 C48 109.7(7)
C35 C36 C47 C48 -65.0(7)
C45 C46 C52 C54 117.9(6)
C41 C46 C52 C54 -65.1(7)
C45 C46 C52 C53 -120.3(6)
C41 C46 C52 C53 56.7(7)
C45 C46 C52 C55 -1.9(8)
C41 C46 C52 C55 175.0(6)
C30 C31 C57 O6 -71.8(5)
C32 C31 C57 O6 42.9(5)
C30 C31 C57 O5 44.5(5)
C32 C31 C57 O5 159.3(4)
C30 C31 C57 C3 164.4(4)
C32 C31 C57 C3 -80.8(6)
C2 C3 C57 O6 46.0(5)
C4 C3 C57 O6 161.8(4)
C2 C3 C57 O5 -70.1(5)
C4 C3 C57 O5 45.6(5)
C2 C3 C57 C31 166.7(4)
C4 C3 C57 C31 -77.5(6)
O6 C57 O5 Zr1 -111.1(4)
C31 C57 O5 Zr1 135.5(4)
C3 C57 O5 Zr1 6.2(5)
O5 C57 O6 Zr2 -108.8(4)
C31 C57 O6 Zr2 8.5(5)
C3 C57 O6 Zr2 138.2(3)
C61 O7 C58 C59 -33.5(8)
Zr1 O7 C58 C59 144.2(6)
O7 C58 C59 C60 36.5(9)
C58 C59 C60 C61 -26.6(10)
C58 O7 C61 C60 14.9(8)
Zr1 O7 C61 C60 -162.6(5)
C59 C60 C61 O7 7.5(10)
C65 O8 C62 C63 -19.9(10)
Zr1 O8 C62 C63 142.8(6)
O8 C62 C63 C64 6.2(11)
C62 C63 C64 C65 9.3(10)
C62 O8 C65 C64 25.1(8)
Zr1 O8 C65 C64 -138.6(5)
C63 C64 C65 O8 -21.2(8)
C69 O9 C66 C67 3.7(8)
Zr2 O9 C66 C67 -179.6(5)
O9 C66 C67 C68 -24.8(8)
C66 C67 C68 C69 35.6(8)
C66 O9 C69 C68 19.4(7)
Zr2 O9 C69 C68 -157.6(4)
C67 C68 C69 O9 -33.5(7)
C77 O10 C70 C71 7.4(14)
C73 O10 C70 C71 -6.1(13)
C74 O10 C70 C71 99(3)
Zr2 O10 C70 C71 166.3(6)
O10 C70 C71 C72 -16.6(14)
C70 C71 C72 C73 31.8(14)
C70 O10 C73 C72 26.7(13)
C77 O10 C73 C72 -70(5)
C74 O10 C73 C72 8.1(14)
Zr2 O10 C73 C72 -146.1(8)
C71 C72 C73 O10 -35.7(13)
C70 O10 C74 C75 -101(3)
C77 O10 C74 C75 -5.8(19)
C73 O10 C74 C75 -19.0(19)
Zr2 O10 C74 C75 136.4(13)
O10 C74 C75 C76 -3(2)
C74 C75 C76 C77 11(2)
C70 O10 C77 C76 30.8(15)
C73 O10 C77 C76 119(6)
C74 O10 C77 C76 12.0(16)
Zr2 O10 C77 C76 -130.1(11)
C75 C76 C77 O10 -13.6(19)
C81 O11 C78 C79 16.1(11)
O11 C78 C79 C80 -29.9(10)
C78 C79 C80 C81 31.6(11)
C79 C80 C81 O11 -21.8(13)
C78 O11 C81 C80 3.9(14)
C85 O12 C82 C83 34.2(15)
O12 C82 C83 C84 -9.0(19)
C82 C83 C84 C85 -22(2)
C83 C84 C85 O12 47(2)
C82 O12 C85 C84 -54.7(19)

loop_
_platon_squeeze_void_nr
_platon_squeeze_void_average_x
_platon_squeeze_void_average_y
_platon_squeeze_void_average_z
_platon_squeeze_void_volume
_platon_squeeze_void_count_electrons
_platon_squeeze_void_content
1 0.500 0.000 0.000 138 25 ' '
2 0.337 0.029 0.431 13 1 ' '
3 0.500 0.500 0.500 138 25 ' '
4 0.337 0.471 0.931 13 1 ' '
5 0.663 0.529 0.069 13 1 ' '
6 0.663 0.971 0.569 13 1 ' '
